data_7033573
loop_
_publ_author_name
'Pankhurst, James R.'
'Cadenbach, Thomas'
'Betz, Daniel'
'Finn, Colin'
'Love, Jason B.'

_publ_section_title
;
 Towards dipyrrins: oxidation and metalation of acyclic and macrocyclic
 Schiff-base dipyrromethanes.
;
_journal_issue 5
_journal_name_full 'Dalton transactions (Cambridge, England : 2003)'
_journal_page_first 2066
_journal_page_last 2070
_journal_paper_doi 10.1039/c4dt03592e
_journal_volume 44
_journal_year 2015
_chemical_formula_moiety 'C62 H30 Cu2 F10 N8'
_chemical_formula_sum 'C62 H30 Cu2 F10 N8 O0'
_chemical_formula_weight 1204.02
_chemical_name_systematic
;
 ?
;
_space_group_crystal_system triclinic
_space_group_IT_number 2
_space_group_name_Hall '-P 1'
_space_group_name_H-M_alt 'P -1'
_symmetry_space_group_name_Hall '-P 1'
_symmetry_space_group_name_H-M 'P -1'
_atom_sites_solution_hydrogens geom
_audit_creation_method SHELXL-2014
_audit_update_record
;
2014-12-11 deposited with the CCDC.
2014-12-17 downloaded from the CCDC.
;
_cell_angle_alpha 97.223(2)
_cell_angle_beta 98.673(2)
_cell_angle_gamma 92.044(2)
_cell_formula_units_Z 2
_cell_length_a 8.0044(2)
_cell_length_b 16.3501(4)
_cell_length_c 20.0568(4)
_cell_measurement_reflns_used 18616
_cell_measurement_temperature 170(2)
_cell_measurement_theta_max 29.3860
_cell_measurement_theta_min 3.4890
_cell_volume 2570.28(11)
_computing_cell_refinement
;
CrysAlisPro, Agilent Technologies,
Version 1.171.36.24 (release 03-12-2012 CrysAlis171 .NET)
(compiled Dec  3 2012,18:21:49)
;
_computing_data_collection
;
CrysAlisPro, Agilent Technologies,
Version 1.171.36.24 (release 03-12-2012 CrysAlis171 .NET)
(compiled Dec  3 2012,18:21:49)
;
_computing_data_reduction
;
CrysAlisPro, Agilent Technologies,
Version 1.171.36.24 (release 03-12-2012 CrysAlis171 .NET)
(compiled Dec  3 2012,18:21:49)
;
_computing_molecular_graphics
;
Mercury: visualization and analysis of crystal structures, C. F. Macrae,
P. R. Edgington, P. McCabe, E. Pidcock, G. P. Shields, R. Taylor,
M. Towler and J. van de Streek, J. Appl. Cryst., 39, 453-457, 2006.
;
_computing_publication_material 'SHELX (Sheldrick, SHELX-2014)'
_computing_structure_refinement 'SHELXL (Sheldrick, SHELX-2014)'
_computing_structure_solution 'SHELXS (Sheldrick, SHELX-2014)'
_diffrn_ambient_temperature 170(2)
_diffrn_detector_area_resol_mean 8.0521
_diffrn_measured_fraction_theta_full 0.998
_diffrn_measured_fraction_theta_max 0.897
_diffrn_measurement_device_type 'Xcalibur, Eos'
_diffrn_measurement_method '\w scans'
_diffrn_radiation_monochromator graphite
_diffrn_radiation_source 'fine-focus sealed tube'
_diffrn_radiation_type MoK\a
_diffrn_radiation_wavelength 0.71073
_diffrn_reflns_av_R_equivalents 0.0290
_diffrn_reflns_av_unetI/netI 0.0322
_diffrn_reflns_Laue_measured_fraction_full 0.998
_diffrn_reflns_Laue_measured_fraction_max 0.897
_diffrn_reflns_limit_h_max 11
_diffrn_reflns_limit_h_min -11
_diffrn_reflns_limit_k_max 22
_diffrn_reflns_limit_k_min -22
_diffrn_reflns_limit_l_max 28
_diffrn_reflns_limit_l_min -26
_diffrn_reflns_number 50441
_diffrn_reflns_point_group_measured_fraction_full 0.998
_diffrn_reflns_point_group_measured_fraction_max 0.897
_diffrn_reflns_theta_full 25.242
_diffrn_reflns_theta_max 30.169
_diffrn_reflns_theta_min 2.926
_exptl_absorpt_coefficient_mu 0.915
_exptl_absorpt_correction_T_max 1.00000
_exptl_absorpt_correction_T_min 0.82365
_exptl_absorpt_correction_type multi-scan
_exptl_absorpt_process_details
;
CrysAlisPro, Agilent Technologies,
Version 1.171.36.24 (release 03-12-2012 CrysAlis171 .NET)
(compiled Dec  3 2012,18:21:49)
Empirical absorption correction using spherical harmonics,
 implemented in SCALE3 ABSPACK scaling algorithm.
;
_exptl_crystal_colour 'dark brown'
_exptl_crystal_density_diffrn 1.556
_exptl_crystal_density_method 'not measured'
_exptl_crystal_description block
_exptl_crystal_F_000 1212
_exptl_crystal_size_max 0.5629
_exptl_crystal_size_mid 0.2172
_exptl_crystal_size_min 0.0353
_refine_diff_density_max 0.413
_refine_diff_density_min -0.303
_refine_diff_density_rms 0.073
_refine_ls_extinction_method none
_refine_ls_goodness_of_fit_ref 1.020
_refine_ls_hydrogen_treatment constr
_refine_ls_matrix_type full
_refine_ls_number_parameters 740
_refine_ls_number_reflns 13677
_refine_ls_number_restraints 0
_refine_ls_restrained_S_all 1.020
_refine_ls_R_factor_all 0.0563
_refine_ls_R_factor_gt 0.0402
_refine_ls_shift/su_max 0.001
_refine_ls_shift/su_mean 0.000
_refine_ls_structure_factor_coef Fsqd
_refine_ls_weighting_details 'w=1/[\s^2^(Fo^2^)+(0.0602P)^2^+1.3430P] where P=(Fo^2^+2Fc^2^)/3'
_refine_ls_weighting_scheme calc
_refine_ls_wR_factor_gt 0.1077
_refine_ls_wR_factor_ref 0.1167
_reflns_Friedel_coverage 0.000
_reflns_number_gt 10851
_reflns_number_total 13677
_reflns_threshold_expression 'I > 2\s(I)'
_cod_data_source_file c4dt03592e2.cif
_cod_data_source_block Cu2(L4)
_cod_depositor_comments 'Adding full bibliography for 7033567--7033574.cif.'
_cod_database_code 7033573
_shelx_space_group_comment
;
The symmetry employed for this shelxl refinement is uniquely defined
by the following loop, which should always be used as a source of
symmetry information in preference to the above space-group names.
They are only intended as comments.
;
_shelxl_version_number 2014-3

loop_
_space_group_symop_operation_xyz
'x, y, z'
'-x, -y, -z'

loop_
_atom_site_label
_atom_site_type_symbol
_atom_site_fract_x
_atom_site_fract_y
_atom_site_fract_z
_atom_site_U_iso_or_equiv
_atom_site_adp_type
_atom_site_occupancy
_atom_site_site_symmetry_order
_atom_site_calc_flag
_atom_site_refinement_flags_posn
_atom_site_refinement_flags_adp
C1 C 0.1376(3) 0.06275(14) 0.09947(11) 0.0285(4) Uani 1 1 d . .
H1 H 0.2226 0.0483 0.0725 0.034 Uiso 1 1 calc R U
C2 C 0.0794(3) 0.00612(13) 0.13962(11) 0.0278(4) Uani 1 1 d . .
C3 C 0.1103(3) -0.07445(14) 0.15369(12) 0.0338(5) Uani 1 1 d . .
H3 H 0.1869 -0.1104 0.1349 0.041 Uiso 1 1 calc R U
C4 C 0.0066(3) -0.09108(14) 0.20050(12) 0.0324(5) Uani 1 1 d . .
H4 H -0.0018 -0.1411 0.2196 0.039 Uiso 1 1 calc R U
C5 C -0.0838(3) -0.02024(13) 0.21445(10) 0.0255(4) Uani 1 1 d . .
C6 C -0.2010(3) 0.00037(13) 0.26601(10) 0.0253(4) Uani 1 1 d . .
H6 H -0.1274 0.0273 0.3084 0.030 Uiso 1 1 calc R U
C7 C -0.2833(3) -0.07692(13) 0.28505(11) 0.0260(4) Uani 1 1 d . .
C8 C -0.4064(3) -0.12660(14) 0.24091(11) 0.0317(5) Uani 1 1 d . .
C9 C -0.4849(3) -0.19555(15) 0.25882(13) 0.0377(5) Uani 1 1 d . .
C10 C -0.4382(3) -0.21727(14) 0.32282(13) 0.0370(5) Uani 1 1 d . .
C11 C -0.3144(3) -0.17113(15) 0.36758(12) 0.0350(5) Uani 1 1 d . .
C12 C -0.2391(3) -0.10218(14) 0.34847(11) 0.0293(4) Uani 1 1 d . .
C13 C -0.3295(3) 0.06281(12) 0.24628(10) 0.0243(4) Uani 1 1 d . .
C14 C -0.4949(3) 0.07193(14) 0.26035(11) 0.0288(4) Uani 1 1 d . .
H14 H -0.5546 0.0375 0.2846 0.035 Uiso 1 1 calc R U
C15 C -0.5554(3) 0.14100(13) 0.23210(11) 0.0286(4) Uani 1 1 d . .
H15 H -0.6637 0.1626 0.2332 0.034 Uiso 1 1 calc R U
C16 C -0.4241(3) 0.17210(13) 0.20180(10) 0.0252(4) Uani 1 1 d . .
C17 C -0.4046(3) 0.23158(13) 0.15739(10) 0.0246(4) Uani 1 1 d . .
H17 H -0.4882 0.2704 0.1489 0.030 Uiso 1 1 calc R U
C18 C -0.2447(2) 0.29088(13) 0.08349(10) 0.0240(4) Uani 1 1 d . .
C19 C -0.2260(3) 0.26336(14) 0.01801(11) 0.0303(4) Uani 1 1 d . .
H19 H -0.2333 0.2057 0.0029 0.036 Uiso 1 1 calc R U
C20 C -0.1959(3) 0.31958(15) -0.02775(11) 0.0343(5) Uani 1 1 d . .
H20 H -0.1867 0.2994 -0.0735 0.041 Uiso 1 1 calc R U
C21 C -0.1802(3) 0.40181(15) -0.00675(11) 0.0338(5) Uani 1 1 d . .
H21 H -0.1615 0.4387 -0.0382 0.041 Uiso 1 1 calc R U
C22 C -0.1913(3) 0.43389(14) 0.06177(11) 0.0277(4) Uani 1 1 d . .
C23 C -0.2272(2) 0.37751(13) 0.10818(10) 0.0233(4) Uani 1 1 d . .
C24 C -0.2370(3) 0.40943(13) 0.17556(10) 0.0244(4) Uani 1 1 d . .
H24 H -0.2639 0.3728 0.2060 0.029 Uiso 1 1 calc R U
C25 C -0.2085(3) 0.49318(13) 0.19917(10) 0.0247(4) Uani 1 1 d . .
C26 C -0.1721(3) 0.54942(13) 0.15317(11) 0.0289(4) Uani 1 1 d . .
C27 C -0.1662(3) 0.51817(14) 0.08580(11) 0.0328(5) Uani 1 1 d . .
H27 H -0.1442 0.5554 0.0550 0.039 Uiso 1 1 calc R U
C28 C -0.1419(3) 0.63516(14) 0.17815(13) 0.0371(5) Uani 1 1 d . .
H28 H -0.1164 0.6729 0.1483 0.045 Uiso 1 1 calc R U
C29 C -0.1493(3) 0.66315(14) 0.24401(13) 0.0368(5) Uani 1 1 d . .
H29 H -0.1299 0.7205 0.2597 0.044 Uiso 1 1 calc R U
C30 C -0.1858(3) 0.60806(14) 0.29013(12) 0.0332(5) Uani 1 1 d . .
H30 H -0.1902 0.6289 0.3362 0.040 Uiso 1 1 calc R U
C31 C -0.2144(3) 0.52583(13) 0.26874(10) 0.0261(4) Uani 1 1 d . .
C32 C -0.3684(3) 0.47861(14) 0.34912(11) 0.0279(4) Uani 1 1 d . .
H32 H -0.4323 0.5265 0.3484 0.033 Uiso 1 1 calc R U
C33 C -0.4031(3) 0.41643(14) 0.38928(11) 0.0274(4) Uani 1 1 d . .
C34 C -0.5159(3) 0.40184(16) 0.43397(12) 0.0343(5) Uani 1 1 d . .
H34 H -0.5996 0.4373 0.4476 0.041 Uiso 1 1 calc R U
C35 C -0.4813(3) 0.32531(16) 0.45450(12) 0.0341(5) Uani 1 1 d . .
H35 H -0.5371 0.2984 0.4850 0.041 Uiso 1 1 calc R U
C36 C -0.3480(3) 0.29505(14) 0.42172(10) 0.0276(4) Uani 1 1 d . .
C37 C -0.2717(3) 0.21166(14) 0.41828(10) 0.0277(4) Uani 1 1 d . .
H37 H -0.3469 0.1750 0.3813 0.033 Uiso 1 1 calc R U
C38 C -0.2701(3) 0.17049(14) 0.48229(11) 0.0286(4) Uani 1 1 d . .
C39 C -0.2119(3) 0.20940(15) 0.54764(12) 0.0349(5) Uani 1 1 d . .
C40 C -0.2035(3) 0.16772(17) 0.60401(12) 0.0383(5) Uani 1 1 d . .
C41 C -0.2464(3) 0.08509(16) 0.59624(12) 0.0357(5) Uani 1 1 d . .
C42 C -0.2986(3) 0.04398(14) 0.53249(12) 0.0322(5) Uani 1 1 d . .
C43 C -0.3140(3) 0.08706(14) 0.47710(11) 0.0299(4) Uani 1 1 d . .
C44 C -0.0957(3) 0.20988(13) 0.39840(10) 0.0265(4) Uani 1 1 d . .
C45 C 0.0315(3) 0.15457(14) 0.41160(12) 0.0324(5) Uani 1 1 d . .
H45 H 0.0269 0.1100 0.4376 0.039 Uiso 1 1 calc R U
C46 C 0.1658(3) 0.17689(14) 0.37964(12) 0.0325(5) Uani 1 1 d . .
H46 H 0.2703 0.1511 0.3796 0.039 Uiso 1 1 calc R U
C47 C 0.1148(3) 0.24543(13) 0.34754(10) 0.0266(4) Uani 1 1 d . .
C48 C 0.1893(3) 0.30225(13) 0.31173(10) 0.0256(4) Uani 1 1 d . .
H48 H 0.2999 0.2955 0.3008 0.031 Uiso 1 1 calc R U
C49 C 0.1741(2) 0.41828(13) 0.25394(10) 0.0241(4) Uani 1 1 d . .
C50 C 0.2064(3) 0.50009(14) 0.27742(11) 0.0302(5) Uani 1 1 d . .
H50 H 0.1782 0.5215 0.3203 0.036 Uiso 1 1 calc R U
C51 C 0.2817(3) 0.55370(14) 0.23839(12) 0.0340(5) Uani 1 1 d . .
H51 H 0.3028 0.6106 0.2555 0.041 Uiso 1 1 calc R U
C52 C 0.3238(3) 0.52502(14) 0.17730(12) 0.0332(5) Uani 1 1 d . .
H52 H 0.3792 0.5612 0.1531 0.040 Uiso 1 1 calc R U
C53 C 0.2856(3) 0.44059(13) 0.14885(10) 0.0261(4) Uani 1 1 d . .
C54 C 0.2069(2) 0.38596(13) 0.18700(10) 0.0229(4) Uani 1 1 d . .
C55 C 0.1611(2) 0.30456(12) 0.15763(10) 0.0225(4) Uani 1 1 d . .
H55 H 0.1103 0.2683 0.1832 0.027 Uiso 1 1 calc R U
C56 C 0.1874(2) 0.27477(13) 0.09178(10) 0.0232(4) Uani 1 1 d . .
C57 C 0.2704(3) 0.32927(14) 0.05431(10) 0.0272(4) Uani 1 1 d . .
C58 C 0.3191(3) 0.40979(14) 0.08416(11) 0.0297(5) Uani 1 1 d . .
H58 H 0.3768 0.4450 0.0598 0.036 Uiso 1 1 calc R U
C59 C 0.2999(3) 0.29883(15) -0.01271(11) 0.0344(5) Uani 1 1 d . .
H59 H 0.3591 0.3332 -0.0372 0.041 Uiso 1 1 calc R U
C60 C 0.2442(3) 0.22160(16) -0.04148(11) 0.0370(5) Uani 1 1 d . .
H60 H 0.2598 0.2034 -0.0869 0.044 Uiso 1 1 calc R U
C61 C 0.1631(3) 0.16738(15) -0.00510(11) 0.0332(5) Uani 1 1 d . .
H61 H 0.1239 0.1135 -0.0265 0.040 Uiso 1 1 calc R U
C62 C 0.1405(3) 0.19182(13) 0.06090(10) 0.0256(4) Uani 1 1 d . .
N1 N 0.0737(2) 0.13536(11) 0.09967(9) 0.0256(4) Uani 1 1 d . .
N2 N -0.0380(2) 0.03742(11) 0.17770(9) 0.0268(4) Uani 1 1 d . .
N3 N -0.2879(2) 0.12392(11) 0.21184(9) 0.0252(4) Uani 1 1 d . .
N4 N -0.2686(2) 0.23170(10) 0.12837(8) 0.0234(3) Uani 1 1 d . .
N5 N -0.2457(2) 0.46802(11) 0.31305(8) 0.0255(4) Uani 1 1 d . .
N6 N -0.3033(2) 0.35064(11) 0.38269(9) 0.0271(4) Uani 1 1 d . .
N7 N -0.0448(2) 0.26294(11) 0.35891(9) 0.0251(4) Uani 1 1 d . .
N8 N 0.1020(2) 0.36478(11) 0.29388(8) 0.0234(3) Uani 1 1 d . .
F1 F -0.4534(2) -0.10868(9) 0.17741(7) 0.0427(3) Uani 1 1 d . .
F2 F -0.6042(2) -0.24132(10) 0.21404(8) 0.0566(4) Uani 1 1 d . .
F3 F -0.5119(2) -0.28402(9) 0.34142(9) 0.0541(4) Uani 1 1 d . .
F4 F -0.2668(2) -0.19322(10) 0.42934(8) 0.0534(4) Uani 1 1 d . .
F5 F -0.11757(17) -0.05907(9) 0.39443(7) 0.0376(3) Uani 1 1 d . .
F6 F -0.1587(2) 0.28892(10) 0.55818(8) 0.0540(4) Uani 1 1 d . .
F7 F -0.1470(2) 0.20806(11) 0.66622(7) 0.0595(5) Uani 1 1 d . .
F8 F -0.2343(2) 0.04407(10) 0.65043(7) 0.0515(4) Uani 1 1 d . .
F9 F -0.33546(19) -0.03808(9) 0.52309(8) 0.0434(3) Uani 1 1 d . .
F10 F -0.37183(19) 0.04452(9) 0.41557(7) 0.0389(3) Uani 1 1 d . .
Cu1 Cu -0.12254(3) 0.13945(2) 0.15418(2) 0.02397(7) Uani 1 1 d . .
Cu2 Cu -0.11958(3) 0.36581(2) 0.33316(2) 0.02494(7) Uani 1 1 d . .

loop_
_atom_site_aniso_label
_atom_site_aniso_U_11
_atom_site_aniso_U_22
_atom_site_aniso_U_33
_atom_site_aniso_U_23
_atom_site_aniso_U_13
_atom_site_aniso_U_12
C1 0.0274(10) 0.0292(11) 0.0293(10) -0.0003(9) 0.0088(8) 0.0039(8)
C2 0.0276(10) 0.0261(11) 0.0306(10) 0.0015(8) 0.0084(8) 0.0043(8)
C3 0.0377(12) 0.0280(12) 0.0368(12) 0.0027(9) 0.0086(10) 0.0098(9)
C4 0.0407(13) 0.0243(11) 0.0337(11) 0.0073(9) 0.0063(9) 0.0065(9)
C5 0.0263(10) 0.0243(10) 0.0253(10) 0.0047(8) 0.0012(8) 0.0013(8)
C6 0.0268(10) 0.0230(10) 0.0265(10) 0.0055(8) 0.0039(8) -0.0002(8)
C7 0.0291(10) 0.0224(10) 0.0280(10) 0.0059(8) 0.0065(8) 0.0035(8)
C8 0.0397(12) 0.0282(11) 0.0272(10) 0.0055(9) 0.0045(9) 0.0009(9)
C9 0.0449(14) 0.0268(12) 0.0390(13) 0.0003(10) 0.0040(10) -0.0056(10)
C10 0.0465(14) 0.0243(11) 0.0433(13) 0.0099(10) 0.0132(11) -0.0023(10)
C11 0.0447(13) 0.0317(12) 0.0320(11) 0.0116(9) 0.0094(10) 0.0067(10)
C12 0.0314(11) 0.0266(11) 0.0296(10) 0.0041(8) 0.0036(8) 0.0036(9)
C13 0.0279(10) 0.0217(10) 0.0237(9) 0.0029(8) 0.0052(8) 0.0011(8)
C14 0.0300(11) 0.0278(11) 0.0305(11) 0.0063(9) 0.0095(8) -0.0010(8)
C15 0.0257(10) 0.0282(11) 0.0330(11) 0.0024(9) 0.0090(8) 0.0023(8)
C16 0.0252(10) 0.0223(10) 0.0284(10) 0.0028(8) 0.0050(8) 0.0034(8)
C17 0.0224(9) 0.0225(10) 0.0279(10) 0.0015(8) 0.0023(8) 0.0010(7)
C18 0.0203(9) 0.0255(10) 0.0261(10) 0.0066(8) 0.0006(7) 0.0012(7)
C19 0.0317(11) 0.0291(11) 0.0289(10) 0.0021(9) 0.0026(8) -0.0004(9)
C20 0.0393(12) 0.0413(13) 0.0229(10) 0.0043(9) 0.0062(9) 0.0029(10)
C21 0.0385(12) 0.0389(13) 0.0265(10) 0.0129(9) 0.0062(9) 0.0029(10)
C22 0.0284(10) 0.0306(11) 0.0262(10) 0.0107(8) 0.0048(8) 0.0027(8)
C23 0.0211(9) 0.0243(10) 0.0249(9) 0.0076(8) 0.0008(7) 0.0019(7)
C24 0.0249(10) 0.0243(10) 0.0250(9) 0.0093(8) 0.0021(7) 0.0014(8)
C25 0.0244(9) 0.0246(10) 0.0258(10) 0.0085(8) 0.0016(8) 0.0028(8)
C26 0.0324(11) 0.0253(11) 0.0294(10) 0.0096(9) 0.0017(8) 0.0006(8)
C27 0.0376(12) 0.0311(12) 0.0323(11) 0.0144(9) 0.0060(9) 0.0009(9)
C28 0.0476(14) 0.0248(11) 0.0397(13) 0.0123(10) 0.0032(10) -0.0016(10)
C29 0.0476(14) 0.0209(11) 0.0406(13) 0.0052(9) 0.0020(11) -0.0005(10)
C30 0.0419(13) 0.0268(11) 0.0295(11) 0.0023(9) 0.0025(9) 0.0035(9)
C31 0.0274(10) 0.0241(10) 0.0266(10) 0.0067(8) 0.0008(8) 0.0038(8)
C32 0.0267(10) 0.0277(11) 0.0278(10) 0.0016(8) 0.0006(8) 0.0054(8)
C33 0.0246(10) 0.0308(11) 0.0271(10) 0.0041(8) 0.0041(8) 0.0045(8)
C34 0.0278(11) 0.0427(14) 0.0340(11) 0.0049(10) 0.0093(9) 0.0050(10)
C35 0.0291(11) 0.0449(14) 0.0314(11) 0.0099(10) 0.0108(9) -0.0003(10)
C36 0.0268(10) 0.0330(12) 0.0239(10) 0.0080(8) 0.0038(8) -0.0008(8)
C37 0.0303(11) 0.0302(11) 0.0237(10) 0.0092(8) 0.0039(8) -0.0017(8)
C38 0.0265(10) 0.0330(12) 0.0282(10) 0.0122(9) 0.0049(8) -0.0019(8)
C39 0.0371(12) 0.0335(12) 0.0331(11) 0.0113(10) -0.0009(9) -0.0078(10)
C40 0.0384(13) 0.0486(15) 0.0264(11) 0.0090(10) -0.0024(9) -0.0037(11)
C41 0.0297(11) 0.0460(14) 0.0348(12) 0.0217(11) 0.0026(9) -0.0016(10)
C42 0.0286(11) 0.0312(12) 0.0396(12) 0.0141(10) 0.0068(9) -0.0004(9)
C43 0.0282(11) 0.0329(12) 0.0298(11) 0.0069(9) 0.0065(8) 0.0002(9)
C44 0.0303(11) 0.0244(10) 0.0249(10) 0.0051(8) 0.0035(8) 0.0008(8)
C45 0.0365(12) 0.0282(11) 0.0359(12) 0.0149(9) 0.0070(9) 0.0044(9)
C46 0.0342(12) 0.0305(12) 0.0364(12) 0.0127(9) 0.0081(9) 0.0090(9)
C47 0.0297(10) 0.0260(11) 0.0255(10) 0.0046(8) 0.0074(8) 0.0058(8)
C48 0.0281(10) 0.0267(11) 0.0227(9) 0.0029(8) 0.0062(8) 0.0033(8)
C49 0.0209(9) 0.0276(10) 0.0241(9) 0.0070(8) 0.0017(7) -0.0005(8)
C50 0.0352(11) 0.0278(11) 0.0266(10) 0.0038(8) 0.0022(9) -0.0007(9)
C51 0.0407(13) 0.0245(11) 0.0338(11) 0.0048(9) -0.0019(9) -0.0080(9)
C52 0.0347(12) 0.0305(12) 0.0344(11) 0.0120(9) 0.0012(9) -0.0091(9)
C53 0.0232(9) 0.0301(11) 0.0257(10) 0.0094(8) 0.0017(8) -0.0025(8)
C54 0.0186(9) 0.0264(10) 0.0244(9) 0.0075(8) 0.0024(7) 0.0006(7)
C55 0.0198(9) 0.0246(10) 0.0247(9) 0.0081(8) 0.0048(7) -0.0003(7)
C56 0.0212(9) 0.0264(10) 0.0231(9) 0.0065(8) 0.0038(7) 0.0026(7)
C57 0.0257(10) 0.0336(12) 0.0250(10) 0.0113(9) 0.0062(8) 0.0040(8)
C58 0.0279(10) 0.0347(12) 0.0295(10) 0.0136(9) 0.0066(8) -0.0005(9)
C59 0.0412(13) 0.0394(13) 0.0279(11) 0.0128(10) 0.0146(9) 0.0079(10)
C60 0.0494(14) 0.0419(14) 0.0242(10) 0.0075(10) 0.0152(10) 0.0114(11)
C61 0.0391(12) 0.0324(12) 0.0290(11) 0.0023(9) 0.0084(9) 0.0054(10)
C62 0.0234(10) 0.0291(11) 0.0255(10) 0.0045(8) 0.0070(8) 0.0031(8)
N1 0.0248(8) 0.0250(9) 0.0273(8) 0.0023(7) 0.0066(7) 0.0009(7)
N2 0.0258(9) 0.0233(9) 0.0331(9) 0.0057(7) 0.0081(7) 0.0035(7)
N3 0.0251(8) 0.0220(9) 0.0299(9) 0.0050(7) 0.0074(7) 0.0029(7)
N4 0.0234(8) 0.0204(8) 0.0263(8) 0.0039(7) 0.0033(6) -0.0004(6)
N5 0.0294(9) 0.0252(9) 0.0225(8) 0.0054(7) 0.0029(7) 0.0045(7)
N6 0.0272(9) 0.0295(10) 0.0265(9) 0.0075(7) 0.0071(7) 0.0040(7)
N7 0.0297(9) 0.0236(9) 0.0243(8) 0.0069(7) 0.0079(7) 0.0030(7)
N8 0.0257(8) 0.0239(9) 0.0210(8) 0.0041(7) 0.0046(6) 0.0010(7)
F1 0.0569(9) 0.0388(8) 0.0291(7) 0.0078(6) -0.0041(6) -0.0068(7)
F2 0.0673(11) 0.0423(9) 0.0526(9) 0.0032(7) -0.0065(8) -0.0244(8)
F3 0.0713(11) 0.0334(8) 0.0601(10) 0.0164(7) 0.0139(8) -0.0138(7)
F4 0.0747(12) 0.0492(10) 0.0385(8) 0.0238(7) 0.0023(8) -0.0020(8)
F5 0.0356(7) 0.0417(8) 0.0333(7) 0.0101(6) -0.0046(6) -0.0026(6)
F6 0.0733(11) 0.0382(9) 0.0433(8) 0.0123(7) -0.0143(8) -0.0208(8)
F7 0.0819(13) 0.0606(11) 0.0291(7) 0.0105(7) -0.0136(8) -0.0140(9)
F8 0.0578(10) 0.0616(10) 0.0385(8) 0.0313(7) 0.0007(7) -0.0063(8)
F9 0.0468(8) 0.0320(8) 0.0539(9) 0.0184(7) 0.0059(7) -0.0012(6)
F10 0.0515(9) 0.0329(7) 0.0321(7) 0.0032(6) 0.0069(6) 0.0003(6)
Cu1 0.02274(13) 0.02143(13) 0.02971(13) 0.00634(10) 0.00762(10) 0.00274(9)
Cu2 0.02797(13) 0.02566(14) 0.02480(13) 0.00970(10) 0.00925(10) 0.00661(10)

loop_
_atom_type_symbol
_atom_type_description
_atom_type_scat_dispersion_real
_atom_type_scat_dispersion_imag
_atom_type_scat_source
C C 0.0033 0.0016 'International Tables Vol C Tables 4.2.6.8 and 6.1.1.4'
H H 0.0000 0.0000 'International Tables Vol C Tables 4.2.6.8 and 6.1.1.4'
N N 0.0061 0.0033 'International Tables Vol C Tables 4.2.6.8 and 6.1.1.4'
F F 0.0171 0.0103 'International Tables Vol C Tables 4.2.6.8 and 6.1.1.4'
Cu Cu 0.3201 1.2651 'International Tables Vol C Tables 4.2.6.8 and 6.1.1.4'
O O 0.0106 0.0060 'International Tables Vol C Tables 4.2.6.8 and 6.1.1.4'

loop_
_geom_angle_atom_site_label_1
_geom_angle_atom_site_label_2
_geom_angle_atom_site_label_3
_geom_angle
N1 C1 C2 119.57(19)
N1 C1 H1 120.2
C2 C1 H1 120.2
N2 C2 C3 108.78(19)
N2 C2 C1 113.16(18)
C3 C2 C1 138.0(2)
C4 C3 C2 106.28(19)
C4 C3 H3 126.9
C2 C3 H3 126.9
C3 C4 C5 107.44(19)
C3 C4 H4 126.3
C5 C4 H4 126.3
N2 C5 C4 108.77(19)
N2 C5 C6 119.98(18)
C4 C5 C6 130.93(19)
C5 C6 C13 113.96(16)
C5 C6 C7 111.87(17)
C13 C6 C7 112.33(17)
C5 C6 H6 106.0
C13 C6 H6 106.0
C7 C6 H6 106.0
C8 C7 C12 115.4(2)
C8 C7 C6 122.84(19)
C12 C7 C6 121.73(19)
F1 C8 C7 119.75(19)
F1 C8 C9 117.3(2)
C7 C8 C9 122.9(2)
F2 C9 C10 120.3(2)
F2 C9 C8 120.4(2)
C10 C9 C8 119.3(2)
F3 C10 C11 119.7(2)
F3 C10 C9 120.6(2)
C11 C10 C9 119.8(2)
F4 C11 C10 119.7(2)
F4 C11 C12 120.7(2)
C10 C11 C12 119.6(2)
F5 C12 C11 117.16(19)
F5 C12 C7 119.93(19)
C11 C12 C7 122.9(2)
N3 C13 C14 109.06(18)
N3 C13 C6 120.19(18)
C14 C13 C6 130.70(18)
C15 C14 C13 107.33(18)
C15 C14 H14 126.3
C13 C14 H14 126.3
C14 C15 C16 106.17(19)
C14 C15 H15 126.9
C16 C15 H15 126.9
N3 C16 C15 109.03(18)
N3 C16 C17 113.57(18)
C15 C16 C17 136.75(19)
N4 C17 C16 118.43(18)
N4 C17 H17 120.8
C16 C17 H17 120.8
C19 C18 N4 118.81(19)
C19 C18 C23 120.46(19)
N4 C18 C23 120.55(18)
C18 C19 C20 120.9(2)
C18 C19 H19 119.5
C20 C19 H19 119.5
C21 C20 C19 120.5(2)
C21 C20 H20 119.8
C19 C20 H20 119.8
C20 C21 C22 121.0(2)
C20 C21 H21 119.5
C22 C21 H21 119.5
C27 C22 C21 122.22(19)
C27 C22 C23 118.83(19)
C21 C22 C23 118.9(2)
C24 C23 C18 123.27(18)
C24 C23 C22 118.63(19)
C18 C23 C22 118.06(18)
C25 C24 C23 121.98(18)
C25 C24 H24 119.0
C23 C24 H24 119.0
C24 C25 C26 119.50(19)
C24 C25 C31 122.09(18)
C26 C25 C31 118.41(19)
C27 C26 C28 122.4(2)
C27 C26 C25 118.7(2)
C28 C26 C25 119.0(2)
C26 C27 C22 122.36(19)
C26 C27 H27 118.8
C22 C27 H27 118.8
C29 C28 C26 120.6(2)
C29 C28 H28 119.7
C26 C28 H28 119.7
C28 C29 C30 121.0(2)
C28 C29 H29 119.5
C30 C29 H29 119.5
C31 C30 C29 120.5(2)
C31 C30 H30 119.8
C29 C30 H30 119.8
C30 C31 N5 122.71(19)
C30 C31 C25 120.55(19)
N5 C31 C25 116.70(18)
N5 C32 C33 117.95(19)
N5 C32 H32 121.0
C33 C32 H32 121.0
N6 C33 C34 108.90(19)
N6 C33 C32 113.46(18)
C34 C33 C32 137.6(2)
C35 C34 C33 106.5(2)
C35 C34 H34 126.8
C33 C34 H34 126.8
C34 C35 C36 107.2(2)
C34 C35 H35 126.4
C36 C35 H35 126.4
N6 C36 C35 108.69(19)
N6 C36 C37 120.11(18)
C35 C36 C37 130.7(2)
C36 C37 C44 115.20(17)
C36 C37 C38 114.36(18)
C44 C37 C38 108.70(17)
C36 C37 H37 105.9
C44 C37 H37 105.9
C38 C37 H37 105.9
C43 C38 C39 115.53(19)
C43 C38 C37 120.0(2)
C39 C38 C37 124.2(2)
F6 C39 C40 117.5(2)
F6 C39 C38 120.55(19)
C40 C39 C38 122.0(2)
F7 C40 C41 119.8(2)
F7 C40 C39 119.8(2)
C41 C40 C39 120.3(2)
F8 C41 C42 120.0(2)
F8 C41 C40 120.5(2)
C42 C41 C40 119.4(2)
F9 C42 C41 120.7(2)
F9 C42 C43 119.7(2)
C41 C42 C43 119.6(2)
F10 C43 C42 117.5(2)
F10 C43 C38 119.45(19)
C42 C43 C38 123.0(2)
N7 C44 C45 108.97(19)
N7 C44 C37 121.24(18)
C45 C44 C37 129.65(19)
C46 C45 C44 107.48(19)
C46 C45 H45 126.3
C44 C45 H45 126.3
C45 C46 C47 105.74(19)
C45 C46 H46 127.1
C47 C46 H46 127.1
N7 C47 C46 109.23(19)
N7 C47 C48 113.98(18)
C46 C47 C48 136.6(2)
N8 C48 C47 118.37(19)
N8 C48 H48 120.8
C47 C48 H48 120.8
C50 C49 N8 120.37(19)
C50 C49 C54 120.11(19)
N8 C49 C54 119.48(18)
C49 C50 C51 120.7(2)
C49 C50 H50 119.6
C51 C50 H50 119.6
C52 C51 C50 121.1(2)
C52 C51 H51 119.5
C50 C51 H51 119.5
C51 C52 C53 120.5(2)
C51 C52 H52 119.7
C53 C52 H52 119.7
C58 C53 C52 122.10(19)
C58 C53 C54 118.8(2)
C52 C53 C54 119.12(19)
C55 C54 C53 119.10(18)
C55 C54 C49 122.59(18)
C53 C54 C49 118.29(19)
C56 C55 C54 122.17(18)
C56 C55 H55 118.9
C54 C55 H55 118.9
C55 C56 C62 122.85(18)
C55 C56 C57 118.49(19)
C62 C56 C57 118.63(18)
C58 C57 C59 121.98(19)
C58 C57 C56 119.23(19)
C59 C57 C56 118.8(2)
C57 C58 C53 122.13(19)
C57 C58 H58 118.9
C53 C58 H58 118.9
C60 C59 C57 120.6(2)
C60 C59 H59 119.7
C57 C59 H59 119.7
C59 C60 C61 121.1(2)
C59 C60 H60 119.4
C61 C60 H60 119.4
C62 C61 C60 120.7(2)
C62 C61 H61 119.7
C60 C61 H61 119.7
C61 C62 N1 120.9(2)
C61 C62 C56 120.0(2)
N1 C62 C56 119.12(17)
C1 N1 C62 117.87(18)
C1 N1 Cu1 109.15(14)
C62 N1 Cu1 132.84(14)
C5 N2 C2 108.71(18)
C5 N2 Cu1 135.78(15)
C2 N2 Cu1 114.32(14)
C13 N3 C16 108.41(17)
C13 N3 Cu1 134.61(14)
C16 N3 Cu1 113.95(13)
C17 N4 C18 119.87(17)
C17 N4 Cu1 110.75(13)
C18 N4 Cu1 129.34(13)
C32 N5 C31 119.72(18)
C32 N5 Cu2 111.15(14)
C31 N5 Cu2 129.11(14)
C36 N6 C33 108.69(18)
C36 N6 Cu2 135.59(15)
C33 N6 Cu2 114.95(14)
C44 N7 C47 108.55(17)
C44 N7 Cu2 134.80(15)
C47 N7 Cu2 115.01(14)
C48 N8 C49 117.66(17)
C48 N8 Cu2 110.15(13)
C49 N8 Cu2 132.18(13)
N2 Cu1 N3 86.31(7)
N2 Cu1 N4 165.48(7)
N3 Cu1 N4 82.69(7)
N2 Cu1 N1 82.23(7)
N3 Cu1 N1 168.48(7)
N4 Cu1 N1 108.80(7)
N7 Cu2 N6 86.60(7)
N7 Cu2 N5 167.64(7)
N6 Cu2 N5 81.34(7)
N7 Cu2 N8 81.80(7)
N6 Cu2 N8 167.40(7)
N5 Cu2 N8 110.45(7)

loop_
_geom_bond_atom_site_label_1
_geom_bond_atom_site_label_2
_geom_bond_distance
C1 N1 1.309(3)
C1 C2 1.412(3)
C1 H1 0.9500
C2 N2 1.371(3)
C2 C3 1.404(3)
C3 C4 1.388(3)
C3 H3 0.9500
C4 C5 1.408(3)
C4 H4 0.9500
C5 N2 1.341(3)
C5 C6 1.513(3)
C6 C13 1.520(3)
C6 C7 1.521(3)
C6 H6 1.0000
C7 C8 1.383(3)
C7 C12 1.386(3)
C8 F1 1.344(2)
C8 C9 1.384(3)
C9 F2 1.341(3)
C9 C10 1.376(3)
C10 F3 1.342(3)
C10 C11 1.366(4)
C11 F4 1.338(3)
C11 C12 1.382(3)
C12 F5 1.346(3)
C13 N3 1.344(3)
C13 C14 1.404(3)
C14 C15 1.396(3)
C14 H14 0.9500
C15 C16 1.401(3)
C15 H15 0.9500
C16 N3 1.373(3)
C16 C17 1.419(3)
C17 N4 1.310(3)
C17 H17 0.9500
C18 C19 1.366(3)
C18 N4 1.429(2)
C18 C23 1.435(3)
C19 C20 1.417(3)
C19 H19 0.9500
C20 C21 1.353(3)
C20 H20 0.9500
C21 C22 1.425(3)
C21 H21 0.9500
C22 C27 1.398(3)
C22 C23 1.441(3)
C23 C24 1.401(3)
C24 C25 1.390(3)
C24 H24 0.9500
C25 C26 1.434(3)
C25 C31 1.438(3)
C26 C27 1.392(3)
C26 C28 1.427(3)
C27 H27 0.9500
C28 C29 1.353(3)
C28 H28 0.9500
C29 C30 1.423(3)
C29 H29 0.9500
C30 C31 1.359(3)
C30 H30 0.9500
C31 N5 1.417(3)
C32 N5 1.309(3)
C32 C33 1.419(3)
C32 H32 0.9500
C33 N6 1.368(3)
C33 C34 1.399(3)
C34 C35 1.390(3)
C34 H34 0.9500
C35 C36 1.408(3)
C35 H35 0.9500
C36 N6 1.344(3)
C36 C37 1.512(3)
C37 C44 1.521(3)
C37 C38 1.521(3)
C37 H37 1.0000
C38 C43 1.383(3)
C38 C39 1.387(3)
C39 F6 1.334(3)
C39 C40 1.386(3)
C40 F7 1.341(3)
C40 C41 1.366(4)
C41 F8 1.340(2)
C41 C42 1.365(3)
C42 F9 1.347(3)
C42 C43 1.381(3)
C43 F10 1.346(3)
C44 N7 1.338(3)
C44 C45 1.404(3)
C45 C46 1.392(3)
C45 H45 0.9500
C46 C47 1.404(3)
C46 H46 0.9500
C47 N7 1.365(3)
C47 C48 1.411(3)
C48 N8 1.315(3)
C48 H48 0.9500
C49 C50 1.363(3)
C49 N8 1.421(2)
C49 C54 1.445(3)
C50 C51 1.422(3)
C50 H50 0.9500
C51 C52 1.351(3)
C51 H51 0.9500
C52 C53 1.430(3)
C52 H52 0.9500
C53 C58 1.399(3)
C53 C54 1.434(3)
C54 C55 1.398(3)
C55 C56 1.398(3)
C55 H55 0.9500
C56 C62 1.430(3)
C56 C57 1.441(3)
C57 C58 1.392(3)
C57 C59 1.430(3)
C58 H58 0.9500
C59 C60 1.351(4)
C59 H59 0.9500
C60 C61 1.416(3)
C60 H60 0.9500
C61 C62 1.374(3)
C61 H61 0.9500
C62 N1 1.419(3)
N1 Cu1 2.0428(17)
N2 Cu1 1.9091(17)
N3 Cu1 1.9143(17)
N4 Cu1 2.0122(17)
N5 Cu2 2.0351(17)
N6 Cu2 1.9200(17)
N7 Cu2 1.9108(17)
N8 Cu2 2.0462(17)

loop_
_geom_torsion_atom_site_label_1
_geom_torsion_atom_site_label_2
_geom_torsion_atom_site_label_3
_geom_torsion_atom_site_label_4
_geom_torsion
N1 C1 C2 N2 -2.6(3)
N1 C1 C2 C3 179.5(3)
N2 C2 C3 C4 0.8(3)
C1 C2 C3 C4 178.8(3)
C2 C3 C4 C5 -0.6(3)
C3 C4 C5 N2 0.1(3)
C3 C4 C5 C6 -173.2(2)
N2 C5 C6 C13 32.4(3)
C4 C5 C6 C13 -154.8(2)
N2 C5 C6 C7 161.23(18)
C4 C5 C6 C7 -26.0(3)
C5 C6 C7 C8 -71.0(3)
C13 C6 C7 C8 58.7(3)
C5 C6 C7 C12 109.0(2)
C13 C6 C7 C12 -121.3(2)
C12 C7 C8 F1 -177.7(2)
C6 C7 C8 F1 2.3(3)
C12 C7 C8 C9 1.9(3)
C6 C7 C8 C9 -178.0(2)
F1 C8 C9 F2 -0.7(4)
C7 C8 C9 F2 179.6(2)
F1 C8 C9 C10 178.6(2)
C7 C8 C9 C10 -1.0(4)
F2 C9 C10 F3 -0.4(4)
C8 C9 C10 F3 -179.8(2)
F2 C9 C10 C11 178.8(2)
C8 C9 C10 C11 -0.5(4)
F3 C10 C11 F4 0.5(4)
C9 C10 C11 F4 -178.7(2)
F3 C10 C11 C12 -179.7(2)
C9 C10 C11 C12 1.1(4)
F4 C11 C12 F5 0.0(3)
C10 C11 C12 F5 -179.8(2)
F4 C11 C12 C7 179.7(2)
C10 C11 C12 C7 -0.1(4)
C8 C7 C12 F5 178.37(19)
C6 C7 C12 F5 -1.6(3)
C8 C7 C12 C11 -1.4(3)
C6 C7 C12 C11 178.6(2)
C5 C6 C13 N3 -34.4(3)
C7 C6 C13 N3 -162.90(18)
C5 C6 C13 C14 148.7(2)
C7 C6 C13 C14 20.1(3)
N3 C13 C14 C15 0.9(2)
C6 C13 C14 C15 178.1(2)
C13 C14 C15 C16 -0.2(2)
C14 C15 C16 N3 -0.5(2)
C14 C15 C16 C17 169.2(2)
N3 C16 C17 N4 3.7(3)
C15 C16 C17 N4 -165.7(2)
N4 C18 C19 C20 -177.69(19)
C23 C18 C19 C20 -2.6(3)
C18 C19 C20 C21 1.9(4)
C19 C20 C21 C22 0.8(4)
C20 C21 C22 C27 176.3(2)
C20 C21 C22 C23 -2.7(3)
C19 C18 C23 C24 -176.9(2)
N4 C18 C23 C24 -1.9(3)
C19 C18 C23 C22 0.6(3)
N4 C18 C23 C22 175.65(17)
C27 C22 C23 C24 0.6(3)
C21 C22 C23 C24 179.66(19)
C27 C22 C23 C18 -177.11(19)
C21 C22 C23 C18 2.0(3)
C18 C23 C24 C25 175.71(19)
C22 C23 C24 C25 -1.9(3)
C23 C24 C25 C26 1.6(3)
C23 C24 C25 C31 -178.43(19)
C24 C25 C26 C27 -0.1(3)
C31 C25 C26 C27 180.0(2)
C24 C25 C26 C28 -179.5(2)
C31 C25 C26 C28 0.5(3)
C28 C26 C27 C22 178.3(2)
C25 C26 C27 C22 -1.2(3)
C21 C22 C27 C26 -178.1(2)
C23 C22 C27 C26 0.9(3)
C27 C26 C28 C29 179.8(2)
C25 C26 C28 C29 -0.7(4)
C26 C28 C29 C30 0.6(4)
C28 C29 C30 C31 -0.1(4)
C29 C30 C31 N5 177.9(2)
C29 C30 C31 C25 -0.1(3)
C24 C25 C31 C30 179.9(2)
C26 C25 C31 C30 -0.1(3)
C24 C25 C31 N5 1.9(3)
C26 C25 C31 N5 -178.17(18)
N5 C32 C33 N6 -2.0(3)
N5 C32 C33 C34 179.7(3)
N6 C33 C34 C35 0.1(3)
C32 C33 C34 C35 178.5(3)
C33 C34 C35 C36 0.0(3)
C34 C35 C36 N6 -0.1(3)
C34 C35 C36 C37 -172.0(2)
N6 C36 C37 C44 28.1(3)
C35 C36 C37 C44 -160.8(2)
N6 C36 C37 C38 155.08(19)
C35 C36 C37 C38 -33.8(3)
C36 C37 C38 C43 137.2(2)
C44 C37 C38 C43 -92.5(2)
C36 C37 C38 C39 -49.0(3)
C44 C37 C38 C39 81.3(3)
C43 C38 C39 F6 176.9(2)
C37 C38 C39 F6 2.8(4)
C43 C38 C39 C40 -1.9(4)
C37 C38 C39 C40 -176.0(2)
F6 C39 C40 F7 1.4(4)
C38 C39 C40 F7 -179.7(2)
F6 C39 C40 C41 -176.0(2)
C38 C39 C40 C41 2.8(4)
F7 C40 C41 F8 0.8(4)
C39 C40 C41 F8 178.3(2)
F7 C40 C41 C42 -177.9(2)
C39 C40 C41 C42 -0.4(4)
F8 C41 C42 F9 -1.2(3)
C40 C41 C42 F9 177.5(2)
F8 C41 C42 C43 178.7(2)
C40 C41 C42 C43 -2.6(4)
F9 C42 C43 F10 2.3(3)
C41 C42 C43 F10 -177.6(2)
F9 C42 C43 C38 -176.5(2)
C41 C42 C43 C38 3.6(4)
C39 C38 C43 F10 179.9(2)
C37 C38 C43 F10 -5.7(3)
C39 C38 C43 C42 -1.2(3)
C37 C38 C43 C42 173.1(2)
C36 C37 C44 N7 -28.5(3)
C38 C37 C44 N7 -158.3(2)
C36 C37 C44 C45 156.3(2)
C38 C37 C44 C45 26.5(3)
N7 C44 C45 C46 1.3(3)
C37 C44 C45 C46 177.0(2)
C44 C45 C46 C47 -0.3(3)
C45 C46 C47 N7 -0.8(3)
C45 C46 C47 C48 173.8(3)
N7 C47 C48 N8 0.6(3)
C46 C47 C48 N8 -173.8(2)
N8 C49 C50 C51 178.67(19)
C54 C49 C50 C51 -3.7(3)
C49 C50 C51 C52 -0.3(4)
C50 C51 C52 C53 3.2(4)
C51 C52 C53 C58 176.5(2)
C51 C52 C53 C54 -2.0(3)
C58 C53 C54 C55 -2.1(3)
C52 C53 C54 C55 176.49(19)
C58 C53 C54 C49 179.58(18)
C52 C53 C54 C49 -1.9(3)
C50 C49 C54 C55 -173.59(19)
N8 C49 C54 C55 4.0(3)
C50 C49 C54 C53 4.7(3)
N8 C49 C54 C53 -177.67(17)
C53 C54 C55 C56 -0.8(3)
C49 C54 C55 C56 177.43(18)
C54 C55 C56 C62 -179.71(18)
C54 C55 C56 C57 2.4(3)
C55 C56 C57 C58 -1.0(3)
C62 C56 C57 C58 -179.03(19)
C55 C56 C57 C59 179.14(19)
C62 C56 C57 C59 1.1(3)
C59 C57 C58 C53 177.9(2)
C56 C57 C58 C53 -1.9(3)
C52 C53 C58 C57 -175.1(2)
C54 C53 C58 C57 3.5(3)
C58 C57 C59 C60 -176.9(2)
C56 C57 C59 C60 2.9(3)
C57 C59 C60 C61 -3.2(4)
C59 C60 C61 C62 -0.7(4)
C60 C61 C62 N1 -174.1(2)
C60 C61 C62 C56 4.8(3)
C55 C56 C62 C61 177.17(19)
C57 C56 C62 C61 -4.9(3)
C55 C56 C62 N1 -3.9(3)
C57 C56 C62 N1 173.98(18)
C2 C1 N1 C62 177.39(19)
C2 C1 N1 Cu1 -6.5(2)
C61 C62 N1 C1 47.4(3)
C56 C62 N1 C1 -131.5(2)
C61 C62 N1 Cu1 -127.6(2)
C56 C62 N1 Cu1 53.5(3)
C4 C5 N2 C2 0.4(2)
C6 C5 N2 C2 174.59(18)
C4 C5 N2 Cu1 166.71(17)
C6 C5 N2 Cu1 -19.1(3)
C3 C2 N2 C5 -0.8(2)
C1 C2 N2 C5 -179.28(19)
C3 C2 N2 Cu1 -170.33(15)
C1 C2 N2 Cu1 11.1(2)
C14 C13 N3 C16 -1.2(2)
C6 C13 N3 C16 -178.78(18)
C14 C13 N3 Cu1 -159.48(16)
C6 C13 N3 Cu1 22.9(3)
C15 C16 N3 C13 1.1(2)
C17 C16 N3 C13 -171.27(18)
C15 C16 N3 Cu1 164.32(14)
C17 C16 N3 Cu1 -8.0(2)
C16 C17 N4 C18 -179.86(18)
C16 C17 N4 Cu1 2.1(2)
C19 C18 N4 C17 -121.5(2)
C23 C18 N4 C17 63.4(3)
C19 C18 N4 Cu1 56.1(3)
C23 C18 N4 Cu1 -119.03(19)
C33 C32 N5 C31 175.73(19)
C33 C32 N5 Cu2 -5.8(2)
C30 C31 N5 C32 54.9(3)
C25 C31 N5 C32 -127.1(2)
C30 C31 N5 Cu2 -123.3(2)
C25 C31 N5 Cu2 54.7(2)
C35 C36 N6 C33 0.2(3)
C37 C36 N6 C33 173.14(19)
C35 C36 N6 Cu2 169.28(17)
C37 C36 N6 Cu2 -17.8(3)
C34 C33 N6 C36 -0.2(3)
C32 C33 N6 C36 -179.01(18)
C34 C33 N6 Cu2 -171.80(15)
C32 C33 N6 Cu2 9.4(2)
C45 C44 N7 C47 -1.8(3)
C37 C44 N7 C47 -177.94(19)
C45 C44 N7 Cu2 -165.87(17)
C37 C44 N7 Cu2 18.0(3)
C46 C47 N7 C44 1.7(3)
C48 C47 N7 C44 -174.29(18)
C46 C47 N7 Cu2 169.24(15)
C48 C47 N7 Cu2 -6.7(2)
C47 C48 N8 C49 -175.87(18)
C47 C48 N8 Cu2 5.2(2)
C50 C49 N8 C48 -120.0(2)
C54 C49 N8 C48 62.4(2)
C50 C49 N8 Cu2 58.6(3)
C54 C49 N8 Cu2 -119.00(19)
